data_7239208
loop_
_publ_author_name
'Borah, Pallabi'
'Naidu, P. Seetham'
'Majumder, Swarup'
'Bhuyan, Pulak J.'

_publ_section_title
;
 An efficient one-pot three-component reaction for the synthesis of novel
 functionalized pyrano[3,2-c]coumarins catalyzed by Na2CO3 in aqueous
 medium
;
_journal_issue 43
_journal_name_full 'RSC Advances'
_journal_page_first 20450
_journal_paper_doi 10.1039/c3ra43484b
_journal_volume 3
_journal_year 2013
_chemical_formula_moiety 'C20 H18 N2 O7 '
_chemical_formula_sum 'C20 H18 N2 O7'
_chemical_formula_weight 398.37
_space_group_IT_number 15
_space_group_name_Hall '-C 2yc'
_space_group_name_H-M_alt 'C 1 2/c 1'
_symmetry_cell_setting monoclinic
_symmetry_Int_Tables_number 15
_symmetry_space_group_name_Hall '-C 2yc'
_symmetry_space_group_name_H-M 'C 1 2/c 1'
_cell_angle_alpha 90.0000
_cell_angle_beta 107.195(5)
_cell_angle_gamma 90.0000
_cell_formula_units_Z 4
_cell_length_a 29.391(10)
_cell_length_b 8.506(2)
_cell_length_c 15.998(5)
_cell_measurement_reflns_used 3008
_cell_measurement_temperature 293.1
_cell_measurement_theta_max 29.6
_cell_measurement_theta_min 1.7
_cell_volume 3821(2)
_computing_cell_refinement CrystalClear
_computing_data_collection CrystalClear
_computing_data_reduction CrystalStructure
_computing_publication_material 'CrystalStructure 3.8'
_computing_structure_refinement CRYSTALS
_computing_structure_solution SIR92
_diffrn_detector_area_resol_mean 14.63
_diffrn_measured_fraction_theta_full 0.874
_diffrn_measured_fraction_theta_max 0.874
_diffrn_measurement_device_type 'Rigaku Saturn'
_diffrn_measurement_method \w
_diffrn_radiation_type 'Mo K\a'
_diffrn_radiation_wavelength 0.71075
_diffrn_reflns_av_R_equivalents 0.026
_diffrn_reflns_limit_h_max 29
_diffrn_reflns_limit_h_min -40
_diffrn_reflns_limit_k_max 11
_diffrn_reflns_limit_k_min -6
_diffrn_reflns_limit_l_max 22
_diffrn_reflns_limit_l_min -16
_diffrn_reflns_number 8591
_diffrn_reflns_theta_full 29.63
_diffrn_reflns_theta_max 29.63
_exptl_absorpt_coefficient_mu 0.053
_exptl_absorpt_correction_T_max 0.989
_exptl_absorpt_correction_T_min 0.878
_exptl_absorpt_correction_type multi-scan
_exptl_absorpt_process_details 'Jacobson, R. (1998) Private communication'
_exptl_crystal_colour colorless
_exptl_crystal_density_diffrn 0.692
_exptl_crystal_density_method 'not measured'
_exptl_crystal_description prism
_exptl_crystal_F_000 832.00
_exptl_crystal_size_max 0.20
_exptl_crystal_size_mid 0.20
_exptl_crystal_size_min 0.20
_refine_diff_density_max 0.92
_refine_diff_density_min -0.76
_refine_ls_extinction_coef 159(7)
_refine_ls_extinction_method 'Larson (1970) Crystallographic Computing eq. 22'
_refine_ls_goodness_of_fit_ref 6.408
_refine_ls_hydrogen_treatment mixed
_refine_ls_number_parameters 299
_refine_ls_number_reflns 8017
_refine_ls_R_factor_gt 0.0653
_refine_ls_shift/su_max 0.5000
_refine_ls_structure_factor_coef F
_refine_ls_weighting_details 'w = 1.0'
_refine_ls_weighting_scheme unit
_refine_ls_wR_factor_ref 0.0569
_reflns_number_gt 7977
_reflns_number_total 4694
_reflns_threshold_expression F^2^>2.0\s(F^2^)
_cod_data_source_file c3ra43484b.txt
_cod_data_source_block '__DrPJBhuyanPallabiBoraPB-1'
_cod_original_cell_volume 3820.8(20)
_cod_original_formula_sum 'C20 H18 N2 O7 '
_cod_database_code 7239208

loop_
_symmetry_equiv_pos_site_id
_symmetry_equiv_pos_as_xyz
1 +X,+Y,+Z
2 -X,+Y,1/2-Z
3 -X,-Y,-Z
4 +X,-Y,1/2+Z
5 1/2+X,1/2+Y,+Z
6 1/2-X,1/2+Y,1/2-Z
7 1/2-X,1/2-Y,-Z
8 1/2+X,1/2-Y,1/2+Z

loop_
_atom_site_label
_atom_site_type_symbol
_atom_site_fract_x
_atom_site_fract_y
_atom_site_fract_z
_atom_site_U_iso_or_equiv
_atom_site_adp_type
_atom_site_occupancy
_atom_site_symmetry_multiplicity
_atom_site_calc_flag
_atom_site_refinement_flags
O(1) O 0.29760(6) 0.07751(16) -0.02324(9) 0.0678(4) Uani 1.00 1 d .
O(2) O 0.38058(4) -0.07734(11) 0.16340(8) 0.0366(3) Uani 1.00 1 d .
O(3) O 0.48181(4) 0.23836(12) 0.13848(9) 0.0461(3) Uani 1.00 1 d .
O(4) O 0.43597(5) 0.43954(12) 0.14584(10) 0.0533(4) Uani 1.00 1 d .
O(5) O 0.35995(6) 0.18539(19) -0.05440(11) 0.0782(5) Uani 1.00 1 d .
O(6) O 0.33740(5) 0.51906(13) 0.18236(10) 0.0591(4) Uani 1.00 1 d .
O(7) O 0.38410(4) 0.36581(12) 0.28660(8) 0.0450(3) Uani 1.00 1 d .
N(1) N 0.25044(7) 0.2054(2) 0.20820(14) 0.0749(6) Uani 1.00 1 d .
N(2) N 0.31787(6) -0.15134(17) 0.20311(12) 0.0470(4) Uani 1.00 1 d .
C(1) C 0.53997(7) -0.1276(2) 0.11757(15) 0.0567(6) Uani 1.00 1 d .
C(2) C 0.50679(7) -0.2369(2) 0.12657(15) 0.0557(6) Uani 1.00 1 d .
C(3) C 0.46480(6) -0.18910(19) 0.13993(13) 0.0440(5) Uani 1.00 1 d .
C(5) C 0.41215(5) 0.03416(16) 0.15376(10) 0.0307(3) Uani 1.00 1 d .
C(6) C 0.32876(6) 0.30846(18) 0.05096(11) 0.0394(4) Uani 1.00 1 d .
C(7) C 0.33114(7) 0.1870(2) -0.01516(12) 0.0456(4) Uani 1.00 1 d .
C(8) C 0.30957(15) -0.1913(3) -0.0471(2) 0.1626(16) Uani 1.00 1 d .
C(9) C 0.40316(5) 0.18911(16) 0.15132(10) 0.0303(3) Uani 1.00 1 d .
C(10) C 0.35794(6) 0.39697(17) 0.20579(12) 0.0386(4) Uani 1.00 1 d .
C(11) C 0.38874(7) 0.4949(2) 0.34855(14) 0.0580(6) Uani 1.00 1 d .
C(12) C 0.35457(5) 0.25315(16) 0.14578(10) 0.0314(3) Uani 1.00 1 d .
C(13) C 0.45563(5) -0.02905(17) 0.14387(10) 0.0333(3) Uani 1.00 1 d .
C(14) C 0.29527(13) -0.0470(2) -0.08567(18) 0.1091(11) Uani 1.00 1 d .
C(15) C 0.42222(9) 0.4422(2) 0.43329(14) 0.0729(7) Uani 1.00 1 d .
C(16) C 0.32723(5) 0.12508(16) 0.17660(10) 0.0319(3) Uani 1.00 1 d .
C(17) C 0.28437(6) 0.16660(18) 0.19379(12) 0.0419(4) Uani 1.00 1 d .
C(18) C 0.48919(6) 0.07805(18) 0.13476(11) 0.0387(4) Uani 1.00 1 d .
C(19) C 0.43987(6) 0.29822(18) 0.14528(11) 0.0382(4) Uani 1.00 1 d .
C(20) C 0.53158(6) 0.0309(2) 0.12190(14) 0.0495(5) Uani 1.00 1 d .
C(22) C 0.34026(5) -0.02773(16) 0.18207(10) 0.0322(3) Uani 1.00 1 d .
H(1) H 0.5520(7) 0.107(2) 0.1148(13) 0.062(6) Uiso 1.00 1 c .
H(2) H 0.5702(6) -0.1605(19) 0.1088(12) 0.060(5) Uiso 1.00 1 c .
H(3) H 0.4411(5) -0.2670(16) 0.1471(10) 0.037(4) Uiso 1.00 1 c .
H(4) H 0.5122(6) -0.349(2) 0.1220(13) 0.062(5) Uiso 1.00 1 c .
H(5) H 0.4009 0.5856 0.3279 0.070 Uiso 1.00 1 c R
H(6) H 0.3586 0.5186 0.3559 0.070 Uiso 1.00 1 c R
H(7) H 0.2632 -0.0562 -0.1213 0.132 Uiso 1.00 1 c R
H(8) H 0.3149 -0.0195 -0.1211 0.132 Uiso 1.00 1 c R
H(9) H 0.3428 -0.2032 -0.0382 0.183 Uiso 1.00 1 c R
H(10) H 0.2929 -0.2726 -0.0845 0.183 Uiso 1.00 1 c R
H(11) H 0.3031 -0.1974 0.0076 0.183 Uiso 1.00 1 c R
H(12) H 0.4049 0.3924 0.4675 0.088 Uiso 1.00 1 c R
H(13) H 0.4387 0.5308 0.4640 0.089 Uiso 1.00 1 c R
H(14) H 0.4445 0.3702 0.4224 0.088 Uiso 1.00 1 c R
H(15) H 0.3433 0.4024 0.0394 0.048 Uiso 1.00 1 c R
H(16) H 0.2963 0.3285 0.0461 0.048 Uiso 1.00 1 c R
H(17) H 0.3307(6) -0.253(2) 0.2017(13) 0.066(6) Uiso 1.00 1 c .
H(18) H 0.2938(6) -0.1383(19) 0.2226(13) 0.052(5) Uiso 1.00 1 c .

loop_
_atom_site_aniso_label
_atom_site_aniso_U_11
_atom_site_aniso_U_22
_atom_site_aniso_U_33
_atom_site_aniso_U_12
_atom_site_aniso_U_13
_atom_site_aniso_U_23
O(1) 0.0978(12) 0.0575(8) 0.0534(8) -0.0214(7) 0.0305(8) -0.0160(7)
O(2) 0.0349(5) 0.0232(5) 0.0577(7) 0.0004(4) 0.0228(5) -0.0014(4)
O(3) 0.0400(6) 0.0345(5) 0.0699(8) -0.0032(4) 0.0257(6) 0.0026(5)
O(4) 0.0605(8) 0.0254(5) 0.0799(10) -0.0052(5) 0.0299(7) 0.0035(6)
O(5) 0.0686(10) 0.1107(12) 0.0670(10) 0.0057(8) 0.0379(8) -0.0106(9)
O(6) 0.0709(9) 0.0282(6) 0.0733(9) 0.0161(5) 0.0135(7) -0.0061(6)
O(7) 0.0575(7) 0.0316(5) 0.0456(7) 0.0012(5) 0.0146(6) -0.0088(5)
N(1) 0.0692(12) 0.0779(12) 0.0981(15) 0.0323(9) 0.0562(11) 0.0308(11)
N(2) 0.0498(9) 0.0284(7) 0.0762(11) 0.0000(6) 0.0393(8) 0.0037(7)
C(1) 0.0419(10) 0.0612(12) 0.0750(14) 0.0130(8) 0.0298(10) 0.0029(10)
C(2) 0.0506(11) 0.0431(10) 0.0791(15) 0.0110(8) 0.0282(10) -0.0053(10)
C(3) 0.0412(9) 0.0323(8) 0.0632(12) 0.0043(6) 0.0227(8) -0.0019(8)
C(5) 0.0319(7) 0.0274(7) 0.0339(7) -0.0015(5) 0.0113(6) -0.0004(6)
C(6) 0.0408(9) 0.0338(8) 0.0440(9) 0.0048(6) 0.0132(7) 0.0079(7)
C(7) 0.0469(10) 0.0532(10) 0.0359(9) 0.0069(8) 0.0112(7) 0.0063(8)
C(8) 0.274(5) 0.094(2) 0.089(2) 0.082(2) 0.007(2) -0.0280(19)
C(9) 0.0321(7) 0.0252(6) 0.0343(7) 0.0002(5) 0.0107(6) 0.0004(6)
C(10) 0.0407(9) 0.0281(7) 0.0484(10) -0.0000(6) 0.0156(7) -0.0036(7)
C(11) 0.0658(13) 0.0483(10) 0.0614(13) -0.0047(9) 0.0213(10) -0.0243(9)
C(12) 0.0360(8) 0.0234(6) 0.0369(8) 0.0026(5) 0.0139(6) 0.0005(6)
C(13) 0.0335(7) 0.0311(7) 0.0374(8) 0.0018(5) 0.0136(6) 0.0000(6)
C(14) 0.184(3) 0.0732(17) 0.0719(18) -0.0152(19) 0.040(2) -0.0291(15)
C(15) 0.0980(18) 0.0672(14) 0.0534(13) -0.0099(12) 0.0219(12) -0.0179(11)
C(16) 0.0360(8) 0.0258(7) 0.0375(8) 0.0033(5) 0.0166(6) 0.0013(6)
C(17) 0.0486(10) 0.0350(8) 0.0492(10) 0.0089(7) 0.0254(8) 0.0098(7)
C(18) 0.0373(8) 0.0354(8) 0.0449(9) 0.0014(6) 0.0145(7) 0.0021(7)
C(19) 0.0391(8) 0.0324(8) 0.0443(9) -0.0014(6) 0.0143(7) 0.0026(7)
C(20) 0.0389(9) 0.0520(11) 0.0636(12) -0.0005(8) 0.0243(9) 0.0056(9)
C(22) 0.0320(7) 0.0304(7) 0.0375(8) -0.0008(5) 0.0155(6) -0.0027(6)

loop_
_atom_type_symbol
_atom_type_description
_atom_type_scat_dispersion_real
_atom_type_scat_dispersion_imag
_atom_type_scat_source
C C 0.003 0.002
;
International Tables for Crystallography
(1992, Vol. C, Tables 4.2.6.8 and 6.1.1.4)
;
H H 0.000 0.000
;
International Tables for Crystallography
(1992, Vol. C, Table 6.1.1.4)
;
N N 0.006 0.003
;
International Tables for Crystallography
(1992, Vol. C, Tables 4.2.6.8 and 6.1.1.4)
;
O O 0.011 0.006
;
International Tables for Crystallography
(1992, Vol. C, Tables 4.2.6.8 and 6.1.1.4)
;

loop_
_geom_angle_atom_site_label_1
_geom_angle_atom_site_label_2
_geom_angle_atom_site_label_3
_geom_angle
_geom_angle_publ_flag
C(7) O(1) C(14) 117.5(2) yes
C(5) O(2) C(22) 118.04(11) yes
C(18) O(3) C(19) 121.76(13) yes
C(10) O(7) C(11) 115.11(12) yes
C(2) C(1) C(20) 120.7(2) yes
C(1) C(2) C(3) 120.66(18) yes
C(2) C(3) C(13) 119.38(16) yes
O(2) C(5) C(9) 123.37(14) yes
O(2) C(5) C(13) 114.08(12) yes
C(9) C(5) C(13) 122.53(14) yes
C(7) C(6) C(12) 111.70(12) yes
O(1) C(7) O(5) 124.02(18) yes
O(1) C(7) C(6) 111.29(18) yes
O(5) C(7) C(6) 124.66(17) yes
C(5) C(9) C(12) 122.12(13) yes
C(5) C(9) C(19) 119.15(14) yes
C(12) C(9) C(19) 118.45(12) yes
O(6) C(10) O(7) 124.82(16) yes
O(6) C(10) C(12) 123.86(15) yes
O(7) C(10) C(12) 111.24(11) yes
O(7) C(11) C(15) 107.20(14) yes
C(6) C(12) C(9) 110.33(14) yes
C(6) C(12) C(10) 106.90(11) yes
C(6) C(12) C(16) 112.41(11) yes
C(9) C(12) C(10) 111.43(11) yes
C(9) C(12) C(16) 107.74(11) yes
C(10) C(12) C(16) 108.05(14) yes
C(3) C(13) C(5) 124.11(14) yes
C(3) C(13) C(18) 119.08(15) yes
C(5) C(13) C(18) 116.78(13) yes
O(1) C(14) C(8) 113.4(2) yes
C(12) C(16) C(17) 118.15(12) yes
C(12) C(16) C(22) 122.95(14) yes
C(17) C(16) C(22) 118.72(14) yes
N(1) C(17) C(16) 177.54(17) yes
O(3) C(18) C(13) 121.26(15) yes
O(3) C(18) C(20) 116.89(15) yes
C(13) C(18) C(20) 121.85(15) yes
O(3) C(19) O(4) 117.45(16) yes
O(3) C(19) C(9) 118.27(12) yes
O(4) C(19) C(9) 124.28(17) yes
C(1) C(20) C(18) 118.38(17) yes
O(2) C(22) N(2) 109.55(12) yes
O(2) C(22) C(16) 121.92(14) yes
N(2) C(22) C(16) 128.52(16) yes
C(22) N(2) H(17) 119.1(13) no
C(22) N(2) H(18) 120.6(11) no
H(17) N(2) H(18) 120.1(17) no
C(2) C(1) H(2) 121.3(10) no
C(20) C(1) H(2) 118.0(10) no
C(1) C(2) H(4) 120.9(12) no
C(3) C(2) H(4) 118.4(12) no
C(2) C(3) H(3) 120.9(9) no
C(13) C(3) H(3) 119.8(9) no
C(7) C(6) H(15) 109.0 no
C(7) C(6) H(16) 108.8 no
C(12) C(6) H(15) 109.0 no
C(12) C(6) H(16) 108.8 no
H(15) C(6) H(16) 109.5 no
C(14) C(8) H(9) 109.0 no
C(14) C(8) H(10) 109.4 no
C(14) C(8) H(11) 110.0 no
H(9) C(8) H(10) 109.5 no
H(9) C(8) H(11) 109.5 no
H(10) C(8) H(11) 109.5 no
O(7) C(11) H(5) 110.2(2) no
O(7) C(11) H(6) 109.92(19) no
C(15) C(11) H(5) 110.2(2) no
C(15) C(11) H(6) 109.9(2) no
H(5) C(11) H(6) 109.5(2) no
O(1) C(14) H(7) 108.1(3) no
O(1) C(14) H(8) 108.6(2) no
C(8) C(14) H(7) 108.2(3) no
C(8) C(14) H(8) 109.0(3) no
H(7) C(14) H(8) 109.5(3) no
C(11) C(15) H(12) 109.6 no
C(11) C(15) H(13) 109.3 no
C(11) C(15) H(14) 109.4 no
H(12) C(15) H(13) 109.5 no
H(12) C(15) H(14) 109.5 no
H(13) C(15) H(14) 109.5 no
C(1) C(20) H(1) 123.8(12) no
C(18) C(20) H(1) 117.8(12) no

loop_
_geom_bond_atom_site_label_1
_geom_bond_atom_site_label_2
_geom_bond_distance
_geom_bond_publ_flag
O(1) C(7) 1.334(2) yes
O(1) C(14) 1.444(3) yes
O(2) C(5) 1.3671(18) yes
O(2) C(22) 1.371(2) yes
O(3) C(18) 1.3848(18) yes
O(3) C(19) 1.367(2) yes
O(4) C(19) 1.2078(18) yes
O(5) C(7) 1.194(3) yes
O(6) C(10) 1.2040(18) yes
O(7) C(10) 1.3210(19) yes
O(7) C(11) 1.459(2) yes
N(1) C(17) 1.137(2) yes
N(2) C(22) 1.335(2) yes
C(1) C(2) 1.385(3) yes
C(1) C(20) 1.376(2) yes
C(2) C(3) 1.375(2) yes
C(3) C(13) 1.393(2) yes
C(5) C(9) 1.3426(19) yes
C(5) C(13) 1.438(2) yes
C(6) C(7) 1.495(2) yes
C(6) C(12) 1.555(2) yes
C(8) C(14) 1.382(3) yes
C(9) C(12) 1.506(2) yes
C(9) C(19) 1.448(2) yes
C(10) C(12) 1.540(2) yes
C(11) C(15) 1.489(2) yes
C(12) C(16) 1.520(2) yes
C(13) C(18) 1.382(2) yes
C(16) C(17) 1.411(2) yes
C(16) C(22) 1.3506(19) yes
C(18) C(20) 1.381(2) yes
N(2) H(17) 0.948(19) no
N(2) H(18) 0.86(2) no
C(1) H(2) 0.98(2) no
C(2) H(4) 0.969(18) no
C(3) H(3) 0.991(16) no
C(6) H(15) 0.950 no
C(6) H(16) 0.950 no
C(8) H(9) 0.950 no
C(8) H(10) 0.950 no
C(8) H(11) 0.950 no
C(11) H(5) 0.950(2) no
C(11) H(6) 0.950(3) no
C(14) H(7) 0.950(4) no
C(14) H(8) 0.950(5) no
C(15) H(12) 0.950 no
C(15) H(13) 0.950 no
C(15) H(14) 0.950 no
C(20) H(1) 0.91(2) no

loop_
_geom_contact_atom_site_label_1
_geom_contact_atom_site_label_2
_geom_contact_distance
_geom_contact_site_symmetry_2
O(1) O(2) 3.5061(16) .
O(1) O(5) 2.234(2) .
O(1) N(1) 3.419(2) 7_555
O(1) C(6) 2.338(2) .
O(1) C(8) 2.362(3) .
O(1) C(12) 3.1097(19) .
O(1) C(16) 3.082(2) .
O(1) C(22) 3.2751(19) .
O(2) O(1) 3.5061(16) .
O(2) N(2) 2.211(2) .
O(2) C(3) 2.779(2) .
O(2) C(7) 3.588(2) .
O(2) C(8) 3.533(3) .
O(2) C(9) 2.3855(17) .
O(2) C(12) 2.9051(16) .
O(2) C(13) 2.354(2) .
O(2) C(16) 2.3799(18) .
O(3) O(3) 3.4087(19) 2_655
O(3) O(4) 2.2026(17) .
O(3) C(5) 2.7504(19) .
O(3) C(9) 2.417(2) .
O(3) C(13) 2.4110(18) .
O(3) C(19) 3.5801(19) 2_655
O(3) C(20) 2.357(2) .
O(4) O(3) 2.2026(17) .
O(4) O(6) 3.193(2) .
O(4) O(7) 3.133(2) .
O(4) C(2) 3.519(2) 1_565
O(4) C(3) 3.2792(19) 1_565
O(4) C(5) 3.5284(17) .
O(4) C(6) 3.263(2) .
O(4) C(9) 2.3506(18) .
O(4) C(10) 2.759(2) .
O(4) C(12) 2.870(2) .
O(4) C(15) 3.453(2) 4_564
O(4) C(18) 3.4781(19) .
O(5) O(1) 2.234(2) .
O(5) N(1) 3.567(2) 7_555
O(5) C(1) 3.416(3) 3_655
O(5) C(5) 3.475(2) .
O(5) C(6) 2.386(2) .
O(5) C(8) 3.546(3) .
O(5) C(9) 3.158(2) .
O(5) C(11) 3.361(2) 4_564
O(5) C(12) 3.303(2) .
O(5) C(14) 2.685(3) .
O(5) C(19) 3.494(2) .
O(6) O(4) 3.193(2) .
O(6) O(7) 2.2385(16) .
O(6) N(2) 2.9005(18) 1_565
O(6) C(6) 2.716(2) .
O(6) C(9) 3.5252(19) .
O(6) C(11) 2.649(2) .
O(6) C(12) 2.4265(18) .
O(6) C(16) 3.3635(17) .
O(6) C(17) 3.409(2) .
O(7) O(4) 3.133(2) .
O(7) O(6) 2.2385(16) .
O(7) C(9) 2.824(2) .
O(7) C(12) 2.3645(18) .
O(7) C(15) 2.373(2) .
O(7) C(16) 2.8887(16) .
O(7) C(17) 3.3308(18) .
O(7) C(19) 3.212(2) .
N(1) O(1) 3.419(2) 7_555
N(1) O(5) 3.567(2) 7_555
N(1) N(2) 3.035(3) 6_555
N(1) C(7) 3.427(2) 7_555
N(1) C(10) 3.565(2) .
N(1) C(12) 3.512(2) .
N(1) C(14) 3.443(3) 4_555
N(1) C(14) 3.540(3) 7_555
N(1) C(16) 2.548(2) .
N(1) C(22) 3.425(2) .
N(2) O(2) 2.211(2) .
N(2) O(6) 2.9005(18) 1_545
N(2) N(1) 3.035(3) 6_545
N(2) C(5) 3.476(2) .
N(2) C(16) 2.419(2) .
N(2) C(17) 2.867(2) .
C(1) O(5) 3.416(3) 3_655
C(1) C(3) 2.398(2) .
C(1) C(13) 2.764(2) .
C(1) C(18) 2.368(2) .
C(2) O(4) 3.519(2) 1_545
C(2) C(13) 2.389(2) .
C(2) C(18) 2.739(2) .
C(2) C(20) 2.399(2) .
C(3) O(2) 2.779(2) .
C(3) O(4) 3.2792(19) 1_545
C(3) C(1) 2.398(2) .
C(3) C(3) 3.518(2) 2_655
C(3) C(5) 2.501(2) .
C(3) C(18) 2.392(2) .
C(3) C(20) 2.788(2) .
C(5) O(3) 2.7504(19) .
C(5) O(4) 3.5284(17) .
C(5) O(5) 3.475(2) .
C(5) N(2) 3.476(2) .
C(5) C(3) 2.501(2) .
C(5) C(6) 3.431(2) .
C(5) C(7) 3.295(2) .
C(5) C(12) 2.495(2) .
C(5) C(16) 2.739(2) .
C(5) C(18) 2.401(2) .
C(5) C(19) 2.407(2) .
C(5) C(20) 3.480(2) 2_655
C(5) C(22) 2.348(2) .
C(6) O(1) 2.338(2) .
C(6) O(4) 3.263(2) .
C(6) O(5) 2.386(2) .
C(6) O(6) 2.716(2) .
C(6) C(5) 3.431(2) .
C(6) C(9) 2.5128(19) .
C(6) C(10) 2.486(2) .
C(6) C(16) 2.555(2) .
C(6) C(17) 3.185(2) .
C(6) C(19) 3.168(2) .
C(6) C(22) 3.503(2) .
C(7) O(2) 3.588(2) .
C(7) N(1) 3.427(2) 7_555
C(7) C(5) 3.295(2) .
C(7) C(8) 3.290(3) .
C(7) C(9) 2.871(2) .
C(7) C(12) 2.524(2) .
C(7) C(14) 2.376(3) .
C(7) C(16) 3.148(2) .
C(7) C(19) 3.584(2) .
C(7) C(22) 3.587(2) .
C(8) O(1) 2.362(3) .
C(8) O(2) 3.533(3) .
C(8) O(5) 3.546(3) .
C(8) C(7) 3.290(3) .
C(9) O(2) 2.3855(17) .
C(9) O(3) 2.417(2) .
C(9) O(4) 2.3506(18) .
C(9) O(5) 3.158(2) .
C(9) O(6) 3.5252(19) .
C(9) O(7) 2.824(2) .
C(9) C(6) 2.5128(19) .
C(9) C(7) 2.871(2) .
C(9) C(10) 2.517(2) .
C(9) C(13) 2.438(2) .
C(9) C(16) 2.444(2) .
C(9) C(18) 2.784(2) .
C(9) C(22) 2.757(2) .
C(10) O(4) 2.759(2) .
C(10) N(1) 3.565(2) .
C(10) C(6) 2.486(2) .
C(10) C(9) 2.517(2) .
C(10) C(11) 2.347(2) .
C(10) C(15) 3.591(2) .
C(10) C(16) 2.4764(19) .
C(10) C(17) 2.882(2) .
C(10) C(19) 2.970(2) .
C(11) O(5) 3.361(2) 4_565
C(11) O(6) 2.649(2) .
C(11) C(10) 2.347(2) .
C(12) O(1) 3.1097(19) .
C(12) O(2) 2.9051(16) .
C(12) O(4) 2.870(2) .
C(12) O(5) 3.303(2) .
C(12) O(6) 2.4265(18) .
C(12) O(7) 2.3645(18) .
C(12) N(1) 3.512(2) .
C(12) C(5) 2.495(2) .
C(12) C(7) 2.524(2) .
C(12) C(17) 2.515(2) .
C(12) C(19) 2.539(2) .
C(12) C(22) 2.5233(19) .
C(13) O(2) 2.354(2) .
C(13) O(3) 2.4110(18) .
C(13) C(1) 2.764(2) .
C(13) C(2) 2.389(2) .
C(13) C(9) 2.438(2) .
C(13) C(18) 3.551(2) 2_655
C(13) C(19) 2.823(2) .
C(13) C(20) 2.415(2) .
C(14) O(5) 2.685(3) .
C(14) N(1) 3.443(3) 4_554
C(14) N(1) 3.540(3) 7_555
C(14) C(7) 2.376(3) .
C(14) C(17) 3.594(3) 4_554
C(15) O(4) 3.453(2) 4_565
C(15) O(7) 2.373(2) .
C(15) C(10) 3.591(2) .
C(16) O(1) 3.082(2) .
C(16) O(2) 2.3799(18) .
C(16) O(6) 3.3635(17) .
C(16) O(7) 2.8887(16) .
C(16) N(1) 2.548(2) .
C(16) N(2) 2.419(2) .
C(16) C(5) 2.739(2) .
C(16) C(6) 2.555(2) .
C(16) C(7) 3.148(2) .
C(16) C(9) 2.444(2) .
C(16) C(10) 2.4764(19) .
C(17) O(6) 3.409(2) .
C(17) O(7) 3.3308(18) .
C(17) N(2) 2.867(2) .
C(17) C(6) 3.185(2) .
C(17) C(10) 2.882(2) .
C(17) C(12) 2.515(2) .
C(17) C(14) 3.594(3) 4_555
C(17) C(22) 2.377(2) .
C(18) O(4) 3.4781(19) .
C(18) C(1) 2.368(2) .
C(18) C(2) 2.739(2) .
C(18) C(3) 2.392(2) .
C(18) C(5) 2.401(2) .
C(18) C(9) 2.784(2) .
C(18) C(13) 3.551(2) 2_655
C(18) C(18) 3.552(2) 2_655
C(18) C(19) 2.404(2) .
C(19) O(3) 3.5801(19) 2_655
C(19) O(5) 3.494(2) .
C(19) O(7) 3.212(2) .
C(19) C(5) 2.407(2) .
C(19) C(6) 3.168(2) .
C(19) C(7) 3.584(2) .
C(19) C(10) 2.970(2) .
C(19) C(12) 2.539(2) .
C(19) C(13) 2.823(2) .
C(19) C(18) 2.404(2) .
C(20) O(3) 2.357(2) .
C(20) C(2) 2.399(2) .
C(20) C(3) 2.788(2) .
C(20) C(5) 3.480(2) 2_655
C(20) C(13) 2.415(2) .
C(22) O(1) 3.2751(19) .
C(22) N(1) 3.425(2) .
C(22) C(5) 2.348(2) .
C(22) C(6) 3.503(2) .
C(22) C(7) 3.587(2) .
C(22) C(9) 2.757(2) .
C(22) C(12) 2.5233(19) .
C(22) C(17) 2.377(2) .
O(1) H(7) 1.960(2) .
O(1) H(8) 1.965(3) .
O(1) H(9) 2.777 .
O(1) H(10) 3.125 .
O(1) H(11) 2.385 .
O(1) H(15) 3.107 .
O(1) H(16) 2.412 .
O(1) H(16) 2.791 7_555
O(2) H(2) 3.572(18) 2_655
O(2) H(3) 2.473(16) .
O(2) H(9) 3.266 .
O(2) H(11) 3.015 .
O(2) H(17) 2.30(2) .
O(2) H(18) 3.02(2) .
O(3) H(1) 2.47(2) .
O(3) H(13) 3.341 4_564
O(3) H(14) 2.854 2_655
O(4) H(3) 2.501(14) 1_565
O(4) H(4) 2.99(2) 1_565
O(4) H(5) 3.586(2) .
O(4) H(12) 3.079 4_564
O(4) H(13) 2.944 4_564
O(4) H(15) 2.769 .
O(5) H(2) 2.47(2) 3_655
O(5) H(5) 3.183(2) 4_564
O(5) H(6) 2.892(2) 4_564
O(5) H(7) 3.414(3) .
O(5) H(8) 2.256(3) .
O(5) H(9) 3.365 .
O(5) H(13) 3.297 4_564
O(5) H(15) 2.516 .
O(5) H(16) 3.058 .
O(5) H(18) 3.545(18) 4_554
O(6) H(5) 2.580(2) .
O(6) H(6) 2.660(2) .
O(6) H(7) 2.844(3) 7_555
O(6) H(15) 2.545 .
O(6) H(16) 2.698 .
O(6) H(17) 1.980(18) 1_565
O(6) H(18) 3.323(18) 1_565
O(7) H(1) 3.017(17) 2_655
O(7) H(5) 1.996(2) .
O(7) H(6) 1.994(2) .
O(7) H(12) 2.784 .
O(7) H(13) 3.148 .
O(7) H(14) 2.364 .
N(1) H(6) 3.450(2) 6_545
N(1) H(7) 2.930(3) 4_555
N(1) H(7) 3.266(3) 7_555
N(1) H(8) 3.239(3) 4_555
N(1) H(8) 3.345(3) 7_555
N(1) H(10) 3.230 4_555
N(1) H(16) 3.420 .
N(1) H(17) 3.15(2) 6_555
N(1) H(18) 3.170(17) .
N(1) H(18) 2.35(2) 6_555
N(2) H(5) 3.474(2) 1_545
N(2) H(7) 3.425(3) 7_545
N(2) H(8) 3.190(3) 4_555
N(2) H(10) 3.311 7_545
N(2) H(11) 3.054 .
C(1) H(1) 2.031(17) .
C(1) H(3) 3.298(17) .
C(1) H(4) 2.058(18) .
C(1) H(5) 2.972(2) 2_645
C(1) H(13) 3.320 2_645
C(2) H(1) 3.243(18) .
C(2) H(2) 2.07(2) .
C(2) H(3) 2.066(17) .
C(2) H(3) 3.499(15) 2_655
C(2) H(5) 3.000(2) 2_645
C(2) H(12) 3.562 4_554
C(2) H(13) 3.154 2_645
C(2) H(14) 3.431 4_554
C(3) H(2) 3.29(2) .
C(3) H(4) 2.02(2) .
C(3) H(12) 3.291 4_554
C(5) H(1) 3.59(2) 2_655
C(5) H(3) 2.712(14) .
C(7) H(6) 3.487(2) 4_564
C(7) H(7) 3.024(3) .
C(7) H(8) 2.389(3) .
C(7) H(9) 3.368 .
C(7) H(11) 3.418 .
C(7) H(15) 2.016 .
C(7) H(16) 2.014 .
C(8) H(7) 1.906(4) .
C(8) H(8) 1.915(4) .
C(8) H(12) 3.232 4_554
C(9) H(15) 2.779 .
C(9) H(16) 3.313 .
C(10) H(5) 2.555(2) .
C(10) H(6) 2.610(2) .
C(10) H(15) 2.568 .
C(10) H(16) 2.722 .
C(10) H(17) 3.076(18) 1_565
C(11) H(2) 3.167(16) 2_665
C(11) H(4) 3.109(19) 2_665
C(11) H(9) 3.565 4_555
C(11) H(12) 2.018 .
C(11) H(13) 2.014 .
C(11) H(14) 2.015 .
C(11) H(17) 3.263(18) 1_565
C(12) H(15) 2.069 .
C(12) H(16) 2.067 .
C(13) H(1) 3.22(2) .
C(13) H(3) 2.072(14) .
C(13) H(4) 3.258(19) .
C(14) H(9) 1.915 .
C(14) H(10) 1.920 .
C(14) H(11) 1.926 .
C(14) H(16) 3.479 7_555
C(14) H(18) 3.44(2) 4_554
C(15) H(1) 3.104(18) 2_655
C(15) H(2) 3.466(17) 2_665
C(15) H(4) 2.95(2) 2_665
C(15) H(4) 3.467(17) 4_555
C(15) H(5) 2.024(2) .
C(15) H(6) 2.021(2) .
C(15) H(9) 3.228 4_555
C(15) H(15) 3.512 4_565
C(16) H(8) 3.480(3) 4_555
C(16) H(15) 3.349 .
C(16) H(16) 2.656 .
C(16) H(17) 3.242(18) .
C(16) H(18) 2.637(18) .
C(17) H(7) 3.333(3) 4_555
C(17) H(8) 3.094(3) 4_555
C(17) H(10) 3.596 4_555
C(17) H(16) 2.844 .
C(17) H(18) 2.634(16) .
C(17) H(18) 3.41(2) 6_555
C(18) H(1) 1.98(2) .
C(18) H(2) 3.246(19) .
C(18) H(3) 3.288(15) .
C(18) H(14) 3.444 2_655
C(19) H(13) 3.235 4_564
C(19) H(15) 2.977 .
C(20) H(2) 2.029(18) .
C(20) H(4) 3.277(18) .
C(20) H(14) 3.102 2_655
C(22) H(8) 3.467(3) 4_555
C(22) H(11) 3.044 .
C(22) H(17) 1.978(19) .
C(22) H(18) 1.92(2) .
H(1) O(3) 2.47(2) .
H(1) O(7) 3.017(17) 2_655
H(1) C(1) 2.031(17) .
H(1) C(2) 3.243(18) .
H(1) C(5) 3.59(2) 2_655
H(1) C(13) 3.22(2) .
H(1) C(15) 3.104(18) 2_655
H(1) C(18) 1.98(2) .
H(1) H(2) 2.35(2) .
H(1) H(12) 3.195 2_655
H(1) H(14) 2.325 2_655
H(2) O(2) 3.572(18) 2_655
H(2) O(5) 2.47(2) 3_655
H(2) C(2) 2.07(2) .
H(2) C(3) 3.29(2) .
H(2) C(11) 3.167(16) 2_645
H(2) C(15) 3.466(17) 2_645
H(2) C(18) 3.246(19) .
H(2) C(20) 2.029(18) .
H(2) H(1) 2.35(2) .
H(2) H(4) 2.39(2) .
H(2) H(5) 2.430(16) 2_645
H(2) H(6) 3.386(17) 2_645
H(2) H(13) 2.854 2_645
H(3) O(2) 2.473(16) .
H(3) O(4) 2.501(14) 1_545
H(3) C(1) 3.298(17) .
H(3) C(2) 2.066(17) .
H(3) C(2) 3.499(15) 2_655
H(3) C(5) 2.712(14) .
H(3) C(13) 2.072(14) .
H(3) C(18) 3.288(15) .
H(3) H(4) 2.34(2) .
H(3) H(9) 3.518 .
H(3) H(12) 2.953 4_554
H(4) O(4) 2.99(2) 1_545
H(4) C(1) 2.058(18) .
H(4) C(3) 2.02(2) .
H(4) C(11) 3.109(19) 2_645
H(4) C(13) 3.258(19) .
H(4) C(15) 2.95(2) 2_645
H(4) C(15) 3.467(17) 4_554
H(4) C(20) 3.277(18) .
H(4) H(2) 2.39(2) .
H(4) H(3) 2.34(2) .
H(4) H(5) 2.504(18) 2_645
H(4) H(12) 3.403 4_554
H(4) H(13) 2.492 2_645
H(4) H(13) 3.198 4_554
H(4) H(14) 2.896 2_645
H(4) H(14) 3.231 4_554
H(5) O(4) 3.586(2) .
H(5) O(5) 3.183(2) 4_565
H(5) O(6) 2.580(2) .
H(5) O(7) 1.996(2) .
H(5) N(2) 3.474(2) 1_565
H(5) C(1) 2.972(2) 2_665
H(5) C(2) 3.000(2) 2_665
H(5) C(10) 2.555(2) .
H(5) C(15) 2.024(2) .
H(5) H(2) 2.430(16) 2_665
H(5) H(4) 2.504(18) 2_665
H(5) H(6) 1.551(3) .
H(5) H(12) 2.747 .
H(5) H(13) 2.182 .
H(5) H(14) 2.477 .
H(5) H(17) 2.785(17) 1_565
H(6) O(5) 2.892(2) 4_565
H(6) O(6) 2.660(2) .
H(6) O(7) 1.994(2) .
H(6) N(1) 3.450(2) 6_555
H(6) C(7) 3.487(2) 4_565
H(6) C(10) 2.610(2) .
H(6) C(15) 2.021(2) .
H(6) H(2) 3.386(17) 2_665
H(6) H(5) 1.551(3) .
H(6) H(9) 3.277 4_555
H(6) H(10) 3.178 4_555
H(6) H(12) 2.180 .
H(6) H(13) 2.478 .
H(6) H(14) 2.741 .
H(6) H(15) 3.170 4_565
H(6) H(17) 3.055(19) 1_565
H(7) O(1) 1.960(2) .
H(7) O(5) 3.414(3) .
H(7) O(6) 2.844(3) 7_555
H(7) N(1) 2.930(3) 4_554
H(7) N(1) 3.266(3) 7_555
H(7) N(2) 3.425(3) 7_545
H(7) C(7) 3.024(3) .
H(7) C(8) 1.906(4) .
H(7) C(17) 3.333(3) 4_554
H(7) H(8) 1.551(5) .
H(7) H(9) 2.639 .
H(7) H(10) 2.047 .
H(7) H(11) 2.375 .
H(7) H(16) 3.082 7_555
H(7) H(17) 3.129(18) 7_545
H(7) H(18) 3.33(2) 4_554
H(7) H(18) 3.253(17) 7_545
H(8) O(1) 1.965(3) .
H(8) O(5) 2.256(3) .
H(8) N(1) 3.239(3) 4_554
H(8) N(1) 3.345(3) 7_555
H(8) N(2) 3.190(3) 4_554
H(8) C(7) 2.389(3) .
H(8) C(8) 1.915(4) .
H(8) C(16) 3.480(3) 4_554
H(8) C(17) 3.094(3) 4_554
H(8) C(22) 3.467(3) 4_554
H(8) H(7) 1.551(5) .
H(8) H(9) 2.056 .
H(8) H(10) 2.370 .
H(8) H(11) 2.658 .
H(8) H(18) 2.743(19) 4_554
H(9) O(1) 2.777 .
H(9) O(2) 3.266 .
H(9) O(5) 3.365 .
H(9) C(7) 3.368 .
H(9) C(11) 3.565 4_554
H(9) C(14) 1.915 .
H(9) C(15) 3.228 4_554
H(9) H(3) 3.518 .
H(9) H(6) 3.277 4_554
H(9) H(7) 2.639 .
H(9) H(8) 2.056 .
H(9) H(10) 1.552 .
H(9) H(11) 1.551 .
H(9) H(12) 2.415 4_554
H(9) H(14) 3.530 4_554
H(9) H(15) 3.576 1_545
H(10) O(1) 3.125 .
H(10) N(1) 3.230 4_554
H(10) N(2) 3.311 7_545
H(10) C(14) 1.920 .
H(10) C(17) 3.596 4_554
H(10) H(6) 3.178 4_554
H(10) H(7) 2.047 .
H(10) H(8) 2.370 .
H(10) H(9) 1.552 .
H(10) H(11) 1.551 .
H(10) H(11) 3.405 7_545
H(10) H(12) 3.310 4_554
H(10) H(15) 3.470 1_545
H(10) H(17) 3.566 7_545
H(10) H(18) 2.935 7_545
H(11) O(1) 2.385 .
H(11) O(2) 3.015 .
H(11) N(2) 3.054 .
H(11) C(7) 3.418 .
H(11) C(14) 1.926 .
H(11) C(22) 3.044 .
H(11) H(7) 2.375 .
H(11) H(8) 2.658 .
H(11) H(9) 1.551 .
H(11) H(10) 1.551 .
H(11) H(10) 3.405 7_545
H(11) H(11) 3.187 7_545
H(11) H(15) 3.591 1_545
H(11) H(17) 3.007 .
H(11) H(18) 3.567 .
H(12) O(4) 3.079 4_565
H(12) O(7) 2.784 .
H(12) C(2) 3.562 4_555
H(12) C(3) 3.291 4_555
H(12) C(8) 3.232 4_555
H(12) C(11) 2.018 .
H(12) H(1) 3.195 2_655
H(12) H(3) 2.953 4_555
H(12) H(4) 3.403 4_555
H(12) H(5) 2.747 .
H(12) H(6) 2.180 .
H(12) H(9) 2.415 4_555
H(12) H(10) 3.310 4_555
H(12) H(13) 1.551 .
H(12) H(14) 1.551 .
H(12) H(15) 2.980 4_565
H(13) O(3) 3.341 4_565
H(13) O(4) 2.944 4_565
H(13) O(5) 3.297 4_565
H(13) O(7) 3.148 .
H(13) C(1) 3.320 2_665
H(13) C(2) 3.154 2_665
H(13) C(11) 2.014 .
H(13) C(19) 3.235 4_565
H(13) H(2) 2.854 2_665
H(13) H(4) 2.492 2_665
H(13) H(4) 3.198 4_555
H(13) H(5) 2.182 .
H(13) H(6) 2.478 .
H(13) H(12) 1.551 .
H(13) H(13) 3.483 3_666
H(13) H(14) 1.551 .
H(13) H(14) 3.480 3_666
H(13) H(15) 3.410 4_565
H(14) O(3) 2.854 2_655
H(14) O(7) 2.364 .
H(14) C(2) 3.431 4_555
H(14) C(11) 2.015 .
H(14) C(18) 3.444 2_655
H(14) C(20) 3.102 2_655
H(14) H(1) 2.325 2_655
H(14) H(4) 2.896 2_665
H(14) H(4) 3.231 4_555
H(14) H(5) 2.477 .
H(14) H(6) 2.741 .
H(14) H(9) 3.530 4_555
H(14) H(12) 1.551 .
H(14) H(13) 1.551 .
H(14) H(13) 3.480 3_666
H(15) O(1) 3.107 .
H(15) O(4) 2.769 .
H(15) O(5) 2.516 .
H(15) O(6) 2.545 .
H(15) C(7) 2.016 .
H(15) C(9) 2.779 .
H(15) C(10) 2.568 .
H(15) C(12) 2.069 .
H(15) C(15) 3.512 4_564
H(15) C(16) 3.349 .
H(15) C(19) 2.977 .
H(15) H(6) 3.170 4_564
H(15) H(9) 3.576 1_565
H(15) H(10) 3.470 1_565
H(15) H(11) 3.591 1_565
H(15) H(12) 2.980 4_564
H(15) H(13) 3.410 4_564
H(15) H(16) 1.551 .
H(16) O(1) 2.412 .
H(16) O(1) 2.791 7_555
H(16) O(5) 3.058 .
H(16) O(6) 2.698 .
H(16) N(1) 3.420 .
H(16) C(7) 2.014 .
H(16) C(9) 3.313 .
H(16) C(10) 2.722 .
H(16) C(12) 2.067 .
H(16) C(14) 3.479 7_555
H(16) C(16) 2.656 .
H(16) C(17) 2.844 .
H(16) H(7) 3.082 7_555
H(16) H(15) 1.551 .
H(16) H(16) 2.999 7_555
H(17) O(2) 2.30(2) .
H(17) O(6) 1.980(18) 1_545
H(17) N(1) 3.15(2) 6_545
H(17) C(10) 3.076(18) 1_545
H(17) C(11) 3.263(18) 1_545
H(17) C(16) 3.242(18) .
H(17) C(22) 1.978(19) .
H(17) H(5) 2.785(17) 1_545
H(17) H(6) 3.055(19) 1_545
H(17) H(7) 3.129(18) 7_545
H(17) H(10) 3.566 7_545
H(17) H(11) 3.007 .
H(17) H(18) 1.57(2) .
H(18) O(2) 3.02(2) .
H(18) O(5) 3.545(18) 4_555
H(18) O(6) 3.323(18) 1_545
H(18) N(1) 3.170(17) .
H(18) N(1) 2.35(2) 6_545
H(18) C(14) 3.44(2) 4_555
H(18) C(16) 2.637(18) .
H(18) C(17) 2.634(16) .
H(18) C(17) 3.41(2) 6_545
H(18) C(22) 1.92(2) .
H(18) H(7) 3.33(2) 4_555
H(18) H(7) 3.253(17) 7_545
H(18) H(8) 2.743(19) 4_555
H(18) H(10) 2.935 7_545
H(18) H(11) 3.567 .
H(18) H(17) 1.57(2) .

loop_
_geom_torsion_atom_site_label_1
_geom_torsion_atom_site_label_2
_geom_torsion_atom_site_label_3
_geom_torsion_atom_site_label_4
_geom_torsion
C(7) O(1) C(14) C(8) 109.7(3)
C(14) O(1) C(7) O(5) -2.3(2)
C(14) O(1) C(7) C(6) 179.39(16)
C(5) O(2) C(22) N(2) -169.96(13)
C(5) O(2) C(22) C(16) 11.3(2)
C(22) O(2) C(5) C(9) -8.2(2)
C(22) O(2) C(5) C(13) 173.53(12)
C(18) O(3) C(19) O(4) -178.12(15)
C(18) O(3) C(19) C(9) 1.9(2)
C(19) O(3) C(18) C(13) -4.5(2)
C(19) O(3) C(18) C(20) 175.69(15)
C(10) O(7) C(11) C(15) -175.60(17)
C(11) O(7) C(10) O(6) -2.5(2)
C(11) O(7) C(10) C(12) -179.18(14)
C(2) C(1) C(20) C(18) -0.5(3)
C(20) C(1) C(2) C(3) 0.1(2)
C(1) C(2) C(3) C(13) 0.4(3)
C(2) C(3) C(13) C(5) 177.20(16)
C(2) C(3) C(13) C(18) -0.4(2)
O(2) C(5) C(9) C(12) -9.2(2)
O(2) C(5) C(9) C(19) 176.94(13)
O(2) C(5) C(13) C(3) 3.0(2)
O(2) C(5) C(13) C(18) -179.35(13)
C(9) C(5) C(13) C(3) -175.32(15)
C(9) C(5) C(13) C(18) 2.3(2)
C(13) C(5) C(9) C(12) 169.00(14)
C(13) C(5) C(9) C(19) -4.9(2)
C(7) C(6) C(12) C(9) 48.38(17)
C(7) C(6) C(12) C(10) 169.71(15)
C(7) C(6) C(12) C(16) -71.89(18)
C(12) C(6) C(7) O(1) 82.19(17)
C(12) C(6) C(7) O(5) -96.2(2)
C(5) C(9) C(12) C(6) -102.79(16)
C(5) C(9) C(12) C(10) 138.63(15)
C(5) C(9) C(12) C(16) 20.26(19)
C(5) C(9) C(19) O(3) 2.8(2)
C(5) C(9) C(19) O(4) -177.23(16)
C(12) C(9) C(19) O(3) -171.35(13)
C(12) C(9) C(19) O(4) 8.7(2)
C(19) C(9) C(12) C(6) 71.15(16)
C(19) C(9) C(12) C(10) -47.44(19)
C(19) C(9) C(12) C(16) -165.80(13)
O(6) C(10) C(12) C(6) 10.3(2)
O(6) C(10) C(12) C(9) 130.89(18)
O(6) C(10) C(12) C(16) -110.93(19)
O(7) C(10) C(12) C(6) -172.98(14)
O(7) C(10) C(12) C(9) -52.36(19)
O(7) C(10) C(12) C(16) 65.82(16)
C(6) C(12) C(16) C(17) -70.54(18)
C(6) C(12) C(16) C(22) 104.51(15)
C(9) C(12) C(16) C(17) 167.70(13)
C(9) C(12) C(16) C(22) -17.26(18)
C(10) C(12) C(16) C(17) 47.18(16)
C(10) C(12) C(16) C(22) -137.77(14)
C(3) C(13) C(18) O(3) -179.79(15)
C(3) C(13) C(18) C(20) -0.03(19)
C(5) C(13) C(18) O(3) 2.4(2)
C(5) C(13) C(18) C(20) -177.80(15)
C(12) C(16) C(17) N(1) -25(4)
C(12) C(16) C(22) O(2) 2.7(2)
C(12) C(16) C(22) N(2) -175.75(15)
C(17) C(16) C(22) O(2) 177.77(13)
C(17) C(16) C(22) N(2) -0.7(2)
C(22) C(16) C(17) N(1) 159(4)
O(3) C(18) C(20) C(1) -179.77(17)
C(13) C(18) C(20) C(1) 0.5(2)
